data_4032435
loop_
_publ_author_name
'Zhu, Guodong'
'Liu, Siyuan'
'Wu, Shiqi'
'Peng, Lianghong'
'Qu, Jingping'
'Wang, Baomin'

_publ_section_title
;
 Assembly of Indolenines, 3-Amino Oxindoles, and Aldehydes into
 Indolenine-Substituted Spiro[pyrrolidin-2,3'-oxindoles] via 1,3-Dipolar
 Cycloaddition with Divergent Diastereoselectivities.
;
_journal_issue 8
_journal_name_full 'The Journal of organic chemistry'
_journal_page_first 4317
_journal_page_last 4327
_journal_paper_doi 10.1021/acs.joc.7b00316
_journal_volume 82
_journal_year 2017
_chemical_formula_sum 'C40 H34 Br2 N3 O'
_chemical_formula_weight 732.52
_chemical_name_systematic
; 
 ? 
;
_space_group_IT_number 2
_symmetry_cell_setting triclinic
_symmetry_space_group_name_Hall '-P 1'
_symmetry_space_group_name_H-M 'P -1'
_atom_sites_solution_hydrogens geom
_atom_sites_solution_primary direct
_atom_sites_solution_secondary difmap
_audit_creation_method SHELXL-97
_cell_angle_alpha 62.5490(10)
_cell_angle_beta 83.9160(10)
_cell_angle_gamma 87.4370(10)
_cell_formula_units_Z 2
_cell_length_a 11.2235(2)
_cell_length_b 12.7822(3)
_cell_length_c 13.1058(3)
_cell_measurement_reflns_used 5723
_cell_measurement_temperature 296(2)
_cell_measurement_theta_max 24.617
_cell_measurement_theta_min 2.410
_cell_volume 1659.06(6)
_computing_structure_refinement 'SHELXL-97 (Sheldrick, 1997)'
_computing_structure_solution 'SHELXS-97 (Sheldrick, 1990)'
_diffrn_ambient_temperature 296(2)
_diffrn_measured_fraction_theta_full 1.000
_diffrn_measured_fraction_theta_max 1.000
_diffrn_measurement_device_type 'CCD area detector'
_diffrn_radiation_monochromator graphite
_diffrn_radiation_source 'fine-focus sealed tube'
_diffrn_radiation_type MoK\a
_diffrn_radiation_wavelength 0.71073
_diffrn_reflns_av_R_equivalents 0.0352
_diffrn_reflns_av_sigmaI/netI 0.0325
_diffrn_reflns_limit_h_max 13
_diffrn_reflns_limit_h_min -13
_diffrn_reflns_limit_k_max 15
_diffrn_reflns_limit_k_min -13
_diffrn_reflns_limit_l_max 15
_diffrn_reflns_limit_l_min -15
_diffrn_reflns_number 22697
_diffrn_reflns_theta_full 25.00
_diffrn_reflns_theta_max 25.00
_diffrn_reflns_theta_min 1.76
_exptl_absorpt_coefficient_mu 2.480
_exptl_crystal_density_diffrn 1.466
_exptl_crystal_density_method 'not measured'
_exptl_crystal_description block
_exptl_crystal_F_000 746
_refine_diff_density_max 0.764
_refine_diff_density_min -0.635
_refine_diff_density_rms 0.054
_refine_ls_extinction_method none
_refine_ls_goodness_of_fit_ref 0.930
_refine_ls_hydrogen_treatment mixed
_refine_ls_matrix_type full
_refine_ls_number_parameters 415
_refine_ls_number_reflns 5857
_refine_ls_number_restraints 0
_refine_ls_restrained_S_all 0.930
_refine_ls_R_factor_all 0.0568
_refine_ls_R_factor_gt 0.0391
_refine_ls_shift/su_max 0.001
_refine_ls_shift/su_mean 0.000
_refine_ls_structure_factor_coef Fsqd
_refine_ls_weighting_details 'calc w=1/[\s^2^(Fo^2^)+(0.1000P)^2^+0.0000P] where P=(Fo^2^+2Fc^2^)/3'
_refine_ls_weighting_scheme calc
_refine_ls_wR_factor_gt 0.1211
_refine_ls_wR_factor_ref 0.1311
_reflns_number_gt 4436
_reflns_number_total 5857
_reflns_threshold_expression >2sigma(I)
_cod_data_source_file jo7b00316_si_002.cif
_cod_data_source_block 1
_cod_depositor_comments 'Adding full bibliography for 4032435.cif.'
_cod_original_sg_symbol_H-M P-1
_cod_database_code 4032435

loop_
_symmetry_equiv_pos_as_xyz
'x, y, z'
'-x, -y, -z'

loop_
_atom_site_label
_atom_site_type_symbol
_atom_site_fract_x
_atom_site_fract_y
_atom_site_fract_z
_atom_site_U_iso_or_equiv
_atom_site_adp_type
_atom_site_occupancy
_atom_site_symmetry_multiplicity
_atom_site_calc_flag
_atom_site_refinement_flags
Br1 Br 0.46117(4) 0.16704(3) 0.42184(3) 0.06832(16) Uani 1 1 d .
Br2 Br -0.48252(3) 0.50963(3) -0.24203(3) 0.06458(16) Uani 1 1 d .
C16 C -0.3973(3) 0.4136(3) -0.1133(3) 0.0426(7) Uani 1 1 d .
N1 N -0.2164(2) 0.2436(2) 0.3664(2) 0.0423(6) Uani 1 1 d .
C23 C 0.3133(3) 0.1515(3) 0.3709(3) 0.0423(7) Uani 1 1 d .
C21 C 0.1650(3) 0.2327(3) 0.2378(3) 0.0432(7) Uani 1 1 d .
H21A H 0.1399 0.2931 0.1701 0.052 Uiso 1 1 calc R
C11 C -0.1042(3) 0.2341(2) 0.2025(2) 0.0371(6) Uani 1 1 d .
H11A H -0.0560 0.2877 0.1319 0.045 Uiso 1 1 calc R
N2 N -0.1467(2) 0.0879(2) 0.1468(2) 0.0507(7) Uani 1 1 d .
H2A H -0.1739 0.0594 0.1059 0.061 Uiso 1 1 calc R
C10 C -0.1518(2) 0.2988(2) 0.2692(2) 0.0364(6) Uani 1 1 d .
C20 C 0.0912(3) 0.1344(2) 0.3027(2) 0.0361(6) Uani 1 1 d .
C25 C 0.1354(3) 0.0425(3) 0.3992(3) 0.0426(7) Uani 1 1 d .
H25A H 0.0896 -0.0256 0.4419 0.051 Uiso 1 1 calc R
C26 C -0.0346(3) 0.0517(3) 0.2013(3) 0.0409(7) Uani 1 1 d .
N3 N 0.1428(2) -0.0148(2) 0.1355(2) 0.0495(7) Uani 1 1 d .
C13 C -0.2734(3) 0.2644(3) 0.0711(2) 0.0376(6) Uani 1 1 d .
C19 C -0.0310(3) 0.1219(2) 0.2718(2) 0.0363(6) Uani 1 1 d .
H19A H -0.0795 0.0765 0.3451 0.044 Uiso 1 1 calc R
C33 C -0.0191(3) -0.0787(3) 0.2720(3) 0.0424(7) Uani 1 1 d .
C18 C -0.2167(3) 0.3171(3) -0.0400(3) 0.0452(7) Uani 1 1 d .
H18A H -0.1364 0.3010 -0.0526 0.054 Uiso 1 1 calc R
C12 C -0.2070(3) 0.1798(3) 0.1714(3) 0.0409(7) Uani 1 1 d .
H12A H -0.2647 0.1418 0.2396 0.049 Uiso 1 1 calc R
O1 O 0.0953(3) 0.1807(2) 0.0275(2) 0.0653(7) Uani 1 1 d .
C17 C -0.2772(3) 0.3927(3) -0.1321(3) 0.0454(7) Uani 1 1 d .
H17A H -0.2378 0.4293 -0.2061 0.054 Uiso 1 1 calc R
C5 C -0.2133(3) 0.4407(3) 0.3267(3) 0.0410(7) Uani 1 1 d .
C15 C -0.4549(3) 0.3636(3) -0.0042(3) 0.0522(8) Uani 1 1 d .
H15A H -0.5353 0.3798 0.0079 0.063 Uiso 1 1 calc R
C7 C -0.1380(3) 0.4315(3) 0.2284(3) 0.0411(7) Uani 1 1 d .
C6 C -0.2553(3) 0.3284(3) 0.4044(3) 0.0412(7) Uani 1 1 d .
C24 C 0.2465(3) 0.0501(3) 0.4332(3) 0.0429(7) Uani 1 1 d .
H24A H 0.2752 -0.0125 0.4972 0.052 Uiso 1 1 calc R
C27 C 0.0736(3) 0.0839(3) 0.1095(3) 0.0480(8) Uani 1 1 d .
C22 C 0.2739(3) 0.2423(3) 0.2718(3) 0.0468(8) Uani 1 1 d .
H22A H 0.3209 0.3094 0.2285 0.056 Uiso 1 1 calc R
C32 C -0.0886(3) -0.1604(3) 0.3653(3) 0.0498(8) Uani 1 1 d .
H32A H -0.1597 -0.1379 0.3928 0.060 Uiso 1 1 calc R
C14 C -0.3931(3) 0.2890(3) 0.0879(3) 0.0462(7) Uani 1 1 d .
H14A H -0.4323 0.2549 0.1621 0.055 Uiso 1 1 calc R
C31 C -0.0512(4) -0.2773(3) 0.4183(3) 0.0599(9) Uani 1 1 d .
H31A H -0.0978 -0.3333 0.4813 0.072 Uiso 1 1 calc R
C28 C 0.0871(3) -0.1131(3) 0.2315(3) 0.0455(7) Uani 1 1 d .
C29 C 0.1250(4) -0.2278(3) 0.2828(3) 0.0590(9) Uani 1 1 d .
H29A H 0.1959 -0.2505 0.2550 0.071 Uiso 1 1 calc R
C35 C 0.3619(3) -0.0541(3) 0.1279(3) 0.0518(8) Uani 1 1 d .
C4 C -0.2424(3) 0.5348(3) 0.3486(3) 0.0546(8) Uani 1 1 d .
H4A H -0.2143 0.6101 0.2971 0.066 Uiso 1 1 calc R
C30 C 0.0537(4) -0.3099(3) 0.3781(4) 0.0665(10) Uani 1 1 d .
H30A H 0.0781 -0.3880 0.4148 0.080 Uiso 1 1 calc R
C9 C -0.1858(4) 0.5071(3) 0.1107(3) 0.0611(10) Uani 1 1 d .
H9A H -0.2670 0.4845 0.1134 0.092 Uiso 1 1 calc R
H9B H -0.1370 0.4953 0.0521 0.092 Uiso 1 1 calc R
H9C H -0.1833 0.5887 0.0930 0.092 Uiso 1 1 calc R
C1 C -0.3268(3) 0.3084(3) 0.5042(3) 0.0549(9) Uani 1 1 d .
H1B H -0.3541 0.2329 0.5562 0.066 Uiso 1 1 calc R
C8 C -0.0080(3) 0.4666(3) 0.2255(4) 0.0630(10) Uani 1 1 d .
H8A H 0.0212 0.4186 0.2994 0.095 Uiso 1 1 calc R
H8B H -0.0051 0.5480 0.2084 0.095 Uiso 1 1 calc R
H8C H 0.0412 0.4550 0.1670 0.095 Uiso 1 1 calc R
C2 C -0.3566(3) 0.4032(4) 0.5246(3) 0.0635(10) Uani 1 1 d .
H2B H -0.4060 0.3916 0.5906 0.076 Uiso 1 1 calc R
C34 C 0.2502(3) -0.0201(4) 0.0657(3) 0.0619(10) Uani 1 1 d .
H34A H 0.2630 0.0565 -0.0011 0.074 Uiso 1 1 calc R
H34B H 0.2370 -0.0766 0.0378 0.074 Uiso 1 1 calc R
C3 C -0.3145(3) 0.5155(4) 0.4486(4) 0.0628(10) Uani 1 1 d .
H3A H -0.3345 0.5781 0.4647 0.075 Uiso 1 1 calc R
C36 C 0.3918(4) -0.0018(3) 0.1938(3) 0.0634(10) Uani 1 1 d .
H36A H 0.3415 0.0551 0.2003 0.076 Uiso 1 1 calc R
C40 C 0.4372(4) -0.1395(3) 0.1199(4) 0.0678(11) Uani 1 1 d .
H40A H 0.4183 -0.1765 0.0769 0.081 Uiso 1 1 calc R
C37 C 0.4942(4) -0.0323(4) 0.2496(4) 0.0772(12) Uani 1 1 d .
H37A H 0.5138 0.0044 0.2925 0.093 Uiso 1 1 calc R
C39 C 0.5393(4) -0.1694(4) 0.1753(5) 0.0843(14) Uani 1 1 d .
H39A H 0.5904 -0.2254 0.1680 0.101 Uiso 1 1 calc R
C38 C 0.5679(4) -0.1185(4) 0.2413(4) 0.0811(13) Uani 1 1 d .
H38A H 0.6365 -0.1415 0.2804 0.097 Uiso 1 1 calc R

loop_
_atom_site_aniso_label
_atom_site_aniso_U_11
_atom_site_aniso_U_22
_atom_site_aniso_U_33
_atom_site_aniso_U_23
_atom_site_aniso_U_13
_atom_site_aniso_U_12
Br1 0.0624(3) 0.0580(3) 0.0733(3) -0.0136(2) -0.0370(2) -0.00692(18)
Br2 0.0697(3) 0.0584(3) 0.0642(3) -0.0229(2) -0.0337(2) 0.01848(19)
C16 0.0488(18) 0.0372(16) 0.0474(18) -0.0222(14) -0.0176(15) 0.0070(14)
N1 0.0456(14) 0.0388(14) 0.0393(14) -0.0143(12) -0.0059(12) -0.0074(11)
C23 0.0414(16) 0.0438(17) 0.0437(17) -0.0200(15) -0.0133(14) 0.0013(13)
C21 0.0475(17) 0.0365(16) 0.0398(16) -0.0107(14) -0.0144(14) 0.0028(13)
C11 0.0390(15) 0.0334(15) 0.0362(15) -0.0125(13) -0.0092(12) 0.0005(12)
N2 0.0612(17) 0.0464(16) 0.0572(17) -0.0299(14) -0.0331(14) 0.0113(13)
C10 0.0339(14) 0.0364(15) 0.0379(16) -0.0149(13) -0.0107(13) 0.0007(12)
C20 0.0425(16) 0.0332(15) 0.0333(15) -0.0150(13) -0.0095(12) 0.0037(12)
C25 0.0484(17) 0.0371(16) 0.0369(16) -0.0114(13) -0.0073(14) -0.0046(13)
C26 0.0503(18) 0.0337(16) 0.0393(16) -0.0156(14) -0.0130(14) 0.0028(13)
N3 0.0591(17) 0.0493(16) 0.0410(14) -0.0218(13) -0.0028(13) 0.0011(13)
C13 0.0390(16) 0.0364(15) 0.0378(16) -0.0160(13) -0.0091(13) -0.0034(12)
C19 0.0411(15) 0.0325(15) 0.0350(15) -0.0140(13) -0.0085(13) -0.0011(12)
C33 0.0465(17) 0.0398(17) 0.0442(17) -0.0198(14) -0.0153(14) -0.0010(13)
C18 0.0360(16) 0.0521(19) 0.0489(18) -0.0237(16) -0.0070(14) -0.0004(14)
C12 0.0428(16) 0.0383(16) 0.0400(16) -0.0147(13) -0.0112(13) -0.0017(13)
O1 0.0919(19) 0.0462(14) 0.0449(14) -0.0108(12) -0.0003(13) -0.0043(13)
C17 0.0470(18) 0.0436(18) 0.0405(17) -0.0147(14) -0.0043(14) -0.0036(14)
C5 0.0365(15) 0.0437(17) 0.0455(17) -0.0219(15) -0.0075(13) -0.0001(13)
C15 0.0418(18) 0.057(2) 0.062(2) -0.0310(18) -0.0090(16) 0.0147(15)
C7 0.0410(16) 0.0347(15) 0.0451(17) -0.0167(14) -0.0009(13) -0.0023(13)
C6 0.0346(15) 0.0495(18) 0.0419(17) -0.0216(15) -0.0095(13) -0.0017(13)
C24 0.0480(18) 0.0410(17) 0.0342(16) -0.0111(13) -0.0111(14) 0.0004(14)
C27 0.065(2) 0.0425(18) 0.0394(17) -0.0194(16) -0.0133(15) -0.0004(16)
C22 0.0493(18) 0.0360(16) 0.0460(18) -0.0093(14) -0.0100(15) -0.0076(14)
C32 0.0489(18) 0.0426(18) 0.057(2) -0.0206(16) -0.0100(16) -0.0074(15)
C14 0.0434(18) 0.0529(19) 0.0419(17) -0.0217(15) -0.0033(14) 0.0013(14)
C31 0.068(2) 0.043(2) 0.060(2) -0.0142(17) -0.0107(19) -0.0108(17)
C28 0.0563(19) 0.0410(17) 0.0472(18) -0.0256(15) -0.0137(15) 0.0024(15)
C29 0.068(2) 0.049(2) 0.066(2) -0.0308(19) -0.0142(19) 0.0101(17)
C35 0.057(2) 0.051(2) 0.0478(19) -0.0253(16) 0.0081(16) -0.0060(16)
C4 0.0497(19) 0.053(2) 0.069(2) -0.0336(18) -0.0103(17) 0.0030(16)
C30 0.082(3) 0.0366(19) 0.078(3) -0.0206(19) -0.022(2) 0.0037(18)
C9 0.088(3) 0.0398(19) 0.0456(19) -0.0122(16) -0.0044(19) 0.0079(18)
C1 0.0482(19) 0.070(2) 0.0456(19) -0.0253(18) 0.0013(16) -0.0126(17)
C8 0.049(2) 0.059(2) 0.088(3) -0.041(2) 0.0116(19) -0.0174(17)
C2 0.047(2) 0.097(3) 0.060(2) -0.047(2) -0.0028(17) 0.000(2)
C34 0.074(2) 0.067(2) 0.053(2) -0.0358(19) 0.0029(19) 0.0025(19)
C3 0.052(2) 0.078(3) 0.082(3) -0.058(2) -0.008(2) 0.0110(19)
C36 0.078(3) 0.060(2) 0.058(2) -0.0322(19) -0.004(2) 0.0006(19)
C40 0.063(2) 0.057(2) 0.089(3) -0.043(2) 0.015(2) -0.0075(19)
C37 0.079(3) 0.084(3) 0.066(3) -0.033(2) -0.001(2) -0.017(2)
C39 0.064(3) 0.064(3) 0.118(4) -0.040(3) 0.012(3) -0.004(2)
C38 0.054(2) 0.076(3) 0.084(3) -0.013(3) 0.000(2) -0.011(2)

loop_
_atom_type_symbol
_atom_type_description
_atom_type_scat_dispersion_real
_atom_type_scat_dispersion_imag
_atom_type_scat_source
C C 0.0033 0.0016 'International Tables Vol C Tables 4.2.6.8 and 6.1.1.4'
H H 0.0000 0.0000 'International Tables Vol C Tables 4.2.6.8 and 6.1.1.4'
N N 0.0061 0.0033 'International Tables Vol C Tables 4.2.6.8 and 6.1.1.4'
O O 0.0106 0.0060 'International Tables Vol C Tables 4.2.6.8 and 6.1.1.4'
Br Br -0.2901 2.4595 'International Tables Vol C Tables 4.2.6.8 and 6.1.1.4'

loop_
_geom_angle_atom_site_label_1
_geom_angle_atom_site_label_2
_geom_angle_atom_site_label_3
_geom_angle
C15 C16 C17 120.8(3)
C15 C16 Br2 120.3(2)
C17 C16 Br2 118.9(2)
C10 N1 C6 107.1(2)
C24 C23 C22 120.6(3)
C24 C23 Br1 119.6(2)
C22 C23 Br1 119.8(2)
C22 C21 C20 121.4(3)
C10 C11 C19 114.7(2)
C10 C11 C12 111.6(2)
C19 C11 C12 100.6(2)
C26 N2 C12 111.1(2)
N1 C10 C11 119.9(3)
N1 C10 C7 114.4(3)
C11 C10 C7 125.5(2)
C25 C20 C21 117.5(3)
C25 C20 C19 119.0(3)
C21 C20 C19 123.5(2)
C24 C25 C20 121.5(3)
N2 C26 C33 115.5(2)
N2 C26 C27 110.8(2)
C33 C26 C27 102.0(3)
N2 C26 C19 104.4(2)
C33 C26 C19 113.5(2)
C27 C26 C19 110.8(2)
C27 N3 C28 110.3(3)
C27 N3 C34 124.5(3)
C28 N3 C34 124.8(3)
C14 C13 C18 118.5(3)
C14 C13 C12 120.7(3)
C18 C13 C12 120.7(3)
C20 C19 C11 119.4(2)
C20 C19 C26 115.2(2)
C11 C19 C26 102.8(2)
C32 C33 C28 120.0(3)
C32 C33 C26 130.9(3)
C28 C33 C26 109.1(3)
C17 C18 C13 121.1(3)
N2 C12 C13 111.1(2)
N2 C12 C11 103.6(2)
C13 C12 C11 115.9(2)
C18 C17 C16 119.2(3)
C4 C5 C6 120.1(3)
C4 C5 C7 132.2(3)
C6 C5 C7 107.7(3)
C16 C15 C14 119.6(3)
C5 C7 C10 99.0(2)
C5 C7 C9 112.9(3)
C10 C7 C9 112.7(3)
C5 C7 C8 109.3(3)
C10 C7 C8 112.4(3)
C9 C7 C8 110.1(3)
C1 C6 C5 121.3(3)
C1 C6 N1 127.0(3)
C5 C6 N1 111.7(2)
C23 C24 C25 119.1(3)
O1 C27 N3 125.3(3)
O1 C27 C26 126.3(3)
N3 C27 C26 108.4(3)
C21 C22 C23 119.7(3)
C33 C32 C31 119.3(3)
C15 C14 C13 120.8(3)
C30 C31 C32 120.2(3)
C29 C28 C33 121.3(3)
C29 C28 N3 128.7(3)
C33 C28 N3 109.9(3)
C28 C29 C30 118.0(3)
C36 C35 C40 118.7(4)
C36 C35 C34 121.4(3)
C40 C35 C34 119.9(3)
C5 C4 C3 119.0(3)
C31 C30 C29 121.2(3)
C2 C1 C6 118.2(3)
C1 C2 C3 121.2(3)
N3 C34 C35 114.5(3)
C2 C3 C4 120.2(3)
C37 C36 C35 121.3(4)
C39 C40 C35 119.8(4)
C36 C37 C38 119.3(4)
C40 C39 C38 121.3(4)
C39 C38 C37 119.6(4)

loop_
_geom_bond_atom_site_label_1
_geom_bond_atom_site_label_2
_geom_bond_distance
Br1 C23 1.905(3)
Br2 C16 1.897(3)
C16 C15 1.368(4)
C16 C17 1.380(4)
N1 C10 1.292(4)
N1 C6 1.423(4)
C23 C24 1.374(4)
C23 C22 1.384(4)
C21 C22 1.373(4)
C21 C20 1.395(4)
C11 C10 1.504(4)
C11 C19 1.552(4)
C11 C12 1.553(4)
N2 C26 1.463(4)
N2 C12 1.474(4)
C10 C7 1.534(4)
C20 C25 1.392(4)
C20 C19 1.506(4)
C25 C24 1.389(4)
C26 C33 1.500(4)
C26 C27 1.540(5)
C26 C19 1.560(4)
N3 C27 1.372(4)
N3 C28 1.414(4)
N3 C34 1.452(4)
C13 C14 1.383(4)
C13 C18 1.385(4)
C13 C12 1.508(4)
C33 C32 1.374(4)
C33 C28 1.390(5)
C18 C17 1.375(4)
O1 C27 1.221(4)
C5 C4 1.377(4)
C5 C6 1.390(4)
C5 C7 1.513(4)
C15 C14 1.380(4)
C7 C9 1.535(5)
C7 C8 1.537(4)
C6 C1 1.381(4)
C32 C31 1.392(5)
C31 C30 1.365(6)
C28 C29 1.371(5)
C29 C30 1.399(6)
C35 C36 1.386(5)
C35 C40 1.387(5)
C35 C34 1.506(5)
C4 C3 1.389(5)
C1 C2 1.376(5)
C2 C3 1.385(6)
C36 C37 1.372(6)
C40 C39 1.367(6)
C37 C38 1.386(6)
C39 C38 1.368(7)
